data_1545899
loop_
_publ_author_name
'Zhou, Rong'
'Liu, Haiwang'
'Tao, Hairong'
'Yu, Xingjian'
'Wu, Jie'

_publ_section_title
;
 Metal-free direct alkylation of unfunctionalized allylic/benzylic sp3
 C&#xF02D;H bonds via photoredox induced radical cation deprotonation
;
_journal_name_full 'Chem. Sci.'
_journal_paper_doi 10.1039/C7SC00953D
_journal_year 2017
_chemical_formula_sum 'C20 H24 N2'
_chemical_formula_weight 292.41
_space_group_crystal_system monoclinic
_space_group_IT_number 14
_space_group_name_Hall '-P 2yn'
_space_group_name_H-M_alt 'P 1 21/n 1'
_symmetry_space_group_name_Hall '-P 2yn'
_symmetry_space_group_name_H-M 'P 1 21/n 1'
_atom_sites_solution_hydrogens geom
_audit_creation_method SHELXL-2014/7
_audit_update_record
;
2016-09-26 deposited with the CCDC.
2017-04-27 downloaded from the CCDC.
;
_cell_angle_alpha 90
_cell_angle_beta 113.818(5)
_cell_angle_gamma 90
_cell_formula_units_Z 4
_cell_length_a 16.6451(18)
_cell_length_b 5.8536(6)
_cell_length_c 19.416(2)
_cell_measurement_reflns_used 2345
_cell_measurement_temperature 100(2)
_cell_measurement_theta_max 65.90
_cell_measurement_theta_min 2.96
_cell_volume 1730.7(3)
_computing_cell_refinement 'APEX3 v2016.1-0 (Bruker AXS)'
_computing_data_collection 'APEX3 (Bruker AXS)'
_computing_data_reduction 'SAINT V8.32B (Bruker AXS Inc., 2014)'
_computing_molecular_graphics 'Bruker SHELXTL'
_computing_publication_material 'Bruker SHELXTL'
_computing_structure_refinement 'SHELXL--2014 (Sheldrick 2014)'
_computing_structure_solution 'SHELXT--(Sheldrick 2015)'
_diffrn_ambient_temperature 100(2)
_diffrn_measured_fraction_theta_full 0.995
_diffrn_measured_fraction_theta_max 0.995
_diffrn_measurement_device_type 'Bruker D8 venture'
_diffrn_measurement_method '\f and \w scans'
_diffrn_radiation_type CuK\a
_diffrn_radiation_wavelength 1.54178
_diffrn_reflns_av_R_equivalents 0.1171
_diffrn_reflns_av_unetI/netI 0.0867
_diffrn_reflns_Laue_measured_fraction_full 0.995
_diffrn_reflns_Laue_measured_fraction_max 0.995
_diffrn_reflns_limit_h_max 19
_diffrn_reflns_limit_h_min -18
_diffrn_reflns_limit_k_max 6
_diffrn_reflns_limit_k_min -6
_diffrn_reflns_limit_l_max 23
_diffrn_reflns_limit_l_min -23
_diffrn_reflns_number 14377
_diffrn_reflns_point_group_measured_fraction_full 0.995
_diffrn_reflns_point_group_measured_fraction_max 0.995
_diffrn_reflns_theta_full 66.678
_diffrn_reflns_theta_max 66.678
_diffrn_reflns_theta_min 2.963
_exptl_absorpt_coefficient_mu 0.499
_exptl_absorpt_correction_T_max 0.7528
_exptl_absorpt_correction_T_min 0.4273
_exptl_absorpt_correction_type multi-scan
_exptl_absorpt_process_details 'Sadabs, (Sheldrick 2012)'
_exptl_crystal_colour Colourless
_exptl_crystal_density_diffrn 1.122
_exptl_crystal_density_meas ?
_exptl_crystal_density_method 'Not Measured'
_exptl_crystal_description Needle
_exptl_crystal_F_000 632
_exptl_crystal_size_max 0.594
_exptl_crystal_size_mid 0.046
_exptl_crystal_size_min 0.043
_refine_diff_density_max 0.323
_refine_diff_density_min -0.331
_refine_diff_density_rms 0.072
_refine_ls_extinction_method none
_refine_ls_goodness_of_fit_ref 1.032
_refine_ls_hydrogen_treatment constr
_refine_ls_matrix_type full
_refine_ls_number_parameters 202
_refine_ls_number_reflns 3030
_refine_ls_number_restraints 0
_refine_ls_restrained_S_all 1.032
_refine_ls_R_factor_all 0.1297
_refine_ls_R_factor_gt 0.0794
_refine_ls_shift/su_max 0.000
_refine_ls_shift/su_mean 0.000
_refine_ls_structure_factor_coef Fsqd
_refine_ls_weighting_details 'w=1/[\s^2^(Fo^2^)+(0.1405P)^2^] where P=(Fo^2^+2Fc^2^)/3'
_refine_ls_weighting_scheme calc
_refine_ls_wR_factor_gt 0.1965
_refine_ls_wR_factor_ref 0.2432
_reflns_Friedel_coverage 0.000
_reflns_number_gt 1837
_reflns_number_total 3030
_reflns_threshold_expression 'I > 2\s(I)'
_cod_data_source_file c7sc00953d2.cif
_cod_data_source_block G402
_cod_depositor_comments
;
The following automatic conversions were performed:

'_exptl_absorpt_correction_type' value 'Multi-scan' changed to
'multi-scan' according to
/home/data/users/saulius/crontab/automatic-downloads/rss-feeds/RSC/lib/dictionaries/cif_core.dic
dictionary named 'cif_core.dic' version 2.4.2 from 2011-04-26.

'_exptl_crystal_density_meas' value 'Not Measured' was changed to '?'
- the value is perceived as not measured.

Automatic conversion script
Id: cif_fix_values 4973 2017-02-22 13:04:09Z antanas 
;
_cod_original_cell_volume 1730.6(3)
_cod_database_code 1545899
_shelx_shelxl_version_number 2014/7
_shelx_space_group_comment
; 
The symmetry employed for this shelxl refinement is uniquely defined 
by the following loop, which should always be used as a source of 
symmetry information in preference to the above space-group names. 
They are only intended as comments. 
;
_shelx_estimated_absorpt_t_min 0.756
_shelx_estimated_absorpt_t_max 0.979
_computing_bruker_data_scaling 'SADABS V2012/1 (Bruker AXS Inc.)'

loop_
_space_group_symop_operation_xyz
'x, y, z'
'-x+1/2, y+1/2, -z+1/2'
'-x, -y, -z'
'x-1/2, -y-1/2, z-1/2'

loop_
_atom_site_label
_atom_site_type_symbol
_atom_site_fract_x
_atom_site_fract_y
_atom_site_fract_z
_atom_site_U_iso_or_equiv
_atom_site_adp_type
_atom_site_occupancy
_atom_site_site_symmetry_order
_atom_site_calc_flag
_atom_site_refinement_flags_posn
_atom_site_refinement_flags_adp
N1 N 0.5124(2) 1.1160(6) 0.58688(18) 0.0584(9) Uani 1 1 d . .
N2 N 0.3483(2) 0.5570(7) 0.46844(18) 0.0656(10) Uani 1 1 d . .
C1 C 0.5623(2) 0.6306(7) 0.73293(18) 0.0470(8) Uani 1 1 d . .
H1 H 0.5725 0.7978 0.7434 0.056 Uiso 1 1 calc R U
C2 C 0.6418(2) 0.5313(7) 0.7231(2) 0.0520(9) Uani 1 1 d . .
H2A H 0.6283 0.3751 0.7020 0.062 Uiso 1 1 calc R U
H2B H 0.6564 0.6270 0.6876 0.062 Uiso 1 1 calc R U
C3 C 0.7194(2) 0.5245(7) 0.7991(2) 0.0535(9) Uani 1 1 d . .
H3A H 0.7299 0.6791 0.8217 0.064 Uiso 1 1 calc R U
H3B H 0.7728 0.4761 0.7923 0.064 Uiso 1 1 calc R U
C4 C 0.7013(2) 0.3587(8) 0.8513(2) 0.0590(10) Uani 1 1 d . .
H4A H 0.7048 0.2004 0.8347 0.071 Uiso 1 1 calc R U
H4B H 0.7472 0.3768 0.9029 0.071 Uiso 1 1 calc R U
C5 C 0.6118(2) 0.3953(6) 0.85289(19) 0.0471(8) Uani 1 1 d . .
C6 C 0.5518(2) 0.5200(6) 0.79923(18) 0.0470(9) Uani 1 1 d . .
H6 H 0.4971 0.5416 0.8030 0.056 Uiso 1 1 calc R U
C7 C 0.5961(2) 0.2844(6) 0.91770(18) 0.0477(8) Uani 1 1 d . .
C8 C 0.6603(3) 0.3865(8) 0.9938(2) 0.0631(11) Uani 1 1 d . .
H8A H 0.6493 0.3168 1.0350 0.095 Uiso 1 1 calc R U
H8B H 0.6513 0.5520 0.9937 0.095 Uiso 1 1 calc R U
H8C H 0.7209 0.3552 1.0006 0.095 Uiso 1 1 calc R U
C9 C 0.6106(3) 0.0273(7) 0.9182(2) 0.0597(10) Uani 1 1 d . .
H9A H 0.5687 -0.0389 0.8710 0.090 Uiso 1 1 calc R U
H9B H 0.6017 -0.0414 0.9606 0.090 Uiso 1 1 calc R U
H9C H 0.6706 -0.0033 0.9233 0.090 Uiso 1 1 calc R U
C10 C 0.5025(2) 0.3275(8) 0.9120(2) 0.0594(10) Uani 1 1 d . .
H10A H 0.4599 0.2643 0.8646 0.089 Uiso 1 1 calc R U
H10B H 0.4928 0.4922 0.9135 0.089 Uiso 1 1 calc R U
H10C H 0.4952 0.2534 0.9544 0.089 Uiso 1 1 calc R U
C11 C 0.4747(2) 0.6002(6) 0.66230(18) 0.0459(8) Uani 1 1 d . .
H11 H 0.4618 0.4327 0.6569 0.055 Uiso 1 1 calc R U
C12 C 0.4851(2) 0.6784(6) 0.58938(18) 0.0471(8) Uani 1 1 d . .
H12 H 0.5372 0.5973 0.5879 0.057 Uiso 1 1 calc R U
C13 C 0.5006(2) 0.9254(7) 0.58740(19) 0.0493(9) Uani 1 1 d . .
C14 C 0.4074(2) 0.6112(7) 0.5212(2) 0.0524(9) Uani 1 1 d . .
C15 C 0.3963(2) 0.7155(6) 0.66865(17) 0.0433(8) Uani 1 1 d . .
C16 C 0.4020(2) 0.9278(7) 0.70202(18) 0.0481(9) Uani 1 1 d . .
H16 H 0.4566 1.0064 0.7212 0.058 Uiso 1 1 calc R U
C17 C 0.3293(2) 1.0275(7) 0.70783(19) 0.0495(9) Uani 1 1 d . .
H17 H 0.3340 1.1731 0.7308 0.059 Uiso 1 1 calc R U
C18 C 0.2497(2) 0.9125(7) 0.67981(19) 0.0501(9) Uani 1 1 d . .
H18 H 0.1998 0.9793 0.6840 0.060 Uiso 1 1 calc R U
C19 C 0.2423(2) 0.7027(7) 0.64605(18) 0.0509(9) Uani 1 1 d . .
H19 H 0.1876 0.6249 0.6267 0.061 Uiso 1 1 calc R U
C20 C 0.3154(2) 0.6057(6) 0.64044(18) 0.0476(8) Uani 1 1 d . .
H20 H 0.3100 0.4610 0.6168 0.057 Uiso 1 1 calc R U

loop_
_atom_site_aniso_label
_atom_site_aniso_U_11
_atom_site_aniso_U_22
_atom_site_aniso_U_33
_atom_site_aniso_U_23
_atom_site_aniso_U_13
_atom_site_aniso_U_12
N1 0.062(2) 0.058(2) 0.0574(17) -0.0079(15) 0.0262(15) -0.0097(16)
N2 0.0557(19) 0.081(3) 0.0553(18) -0.0073(17) 0.0171(16) -0.0183(17)
C1 0.0346(16) 0.051(2) 0.0493(17) -0.0030(15) 0.0109(13) -0.0025(15)
C2 0.0375(17) 0.059(2) 0.0570(19) -0.0012(17) 0.0164(15) -0.0016(16)
C3 0.0337(17) 0.058(2) 0.060(2) 0.0014(17) 0.0109(15) -0.0006(16)
C4 0.0382(18) 0.069(3) 0.062(2) 0.0057(19) 0.0119(16) 0.0055(18)
C5 0.0366(16) 0.046(2) 0.0527(18) -0.0054(15) 0.0113(14) 0.0014(15)
C6 0.0340(16) 0.054(2) 0.0498(17) -0.0019(15) 0.0131(14) 0.0040(15)
C7 0.0388(17) 0.049(2) 0.0477(17) -0.0041(15) 0.0092(14) -0.0023(15)
C8 0.055(2) 0.070(3) 0.0489(19) -0.0029(18) 0.0046(16) -0.004(2)
C9 0.059(2) 0.059(3) 0.059(2) 0.0007(18) 0.0209(18) 0.0001(19)
C10 0.049(2) 0.078(3) 0.0494(18) 0.0059(19) 0.0180(16) 0.004(2)
C11 0.0367(16) 0.051(2) 0.0466(17) -0.0017(15) 0.0138(13) -0.0022(15)
C12 0.0371(16) 0.050(2) 0.0494(17) -0.0030(16) 0.0128(14) -0.0007(16)
C13 0.0417(18) 0.061(3) 0.0450(17) -0.0069(16) 0.0177(14) -0.0067(17)
C14 0.0473(19) 0.059(2) 0.054(2) -0.0043(17) 0.0234(17) -0.0073(17)
C15 0.0376(16) 0.049(2) 0.0402(15) 0.0059(14) 0.0129(13) 0.0036(15)
C16 0.0393(17) 0.055(2) 0.0470(17) -0.0017(15) 0.0140(14) 0.0013(16)
C17 0.0456(19) 0.051(2) 0.0481(17) 0.0054(15) 0.0153(14) 0.0080(16)
C18 0.0373(17) 0.062(2) 0.0488(17) 0.0069(16) 0.0154(14) 0.0086(16)
C19 0.0351(17) 0.064(2) 0.0491(17) 0.0037(17) 0.0122(14) -0.0024(16)
C20 0.0415(17) 0.050(2) 0.0456(17) 0.0021(15) 0.0121(14) -0.0031(16)

loop_
_atom_type_symbol
_atom_type_description
_atom_type_scat_dispersion_real
_atom_type_scat_dispersion_imag
_atom_type_scat_source
C C 0.0181 0.0091 'International Tables Vol C Tables 4.2.6.8 and 6.1.1.4'
H H 0.0000 0.0000 'International Tables Vol C Tables 4.2.6.8 and 6.1.1.4'
N N 0.0311 0.0180 'International Tables Vol C Tables 4.2.6.8 and 6.1.1.4'

loop_
_geom_angle_atom_site_label_1
_geom_angle_atom_site_label_2
_geom_angle_atom_site_label_3
_geom_angle
C6 C1 C2 110.3(3)
C6 C1 C11 108.2(3)
C2 C1 C11 113.4(3)
C6 C1 H1 108.3
C2 C1 H1 108.3
C11 C1 H1 108.3
C3 C2 C1 109.1(3)
C3 C2 H2A 109.9
C1 C2 H2A 109.9
C3 C2 H2B 109.9
C1 C2 H2B 109.9
H2A C2 H2B 108.3
C2 C3 C4 110.2(3)
C2 C3 H3A 109.6
C4 C3 H3A 109.6
C2 C3 H3B 109.6
C4 C3 H3B 109.6
H3A C3 H3B 108.1
C5 C4 C3 112.6(3)
C5 C4 H4A 109.1
C3 C4 H4A 109.1
C5 C4 H4B 109.1
C3 C4 H4B 109.1
H4A C4 H4B 107.8
C6 C5 C4 119.6(3)
C6 C5 C7 123.6(3)
C4 C5 C7 116.9(3)
C5 C6 C1 126.3(3)
C5 C6 H6 116.8
C1 C6 H6 116.8
C9 C7 C5 110.2(3)
C9 C7 C10 108.4(3)
C5 C7 C10 112.1(3)
C9 C7 C8 109.1(3)
C5 C7 C8 109.8(3)
C10 C7 C8 107.1(3)
C7 C8 H8A 109.5
C7 C8 H8B 109.5
H8A C8 H8B 109.5
C7 C8 H8C 109.5
H8A C8 H8C 109.5
H8B C8 H8C 109.5
C7 C9 H9A 109.5
C7 C9 H9B 109.5
H9A C9 H9B 109.5
C7 C9 H9C 109.5
H9A C9 H9C 109.5
H9B C9 H9C 109.5
C7 C10 H10A 109.5
C7 C10 H10B 109.5
H10A C10 H10B 109.5
C7 C10 H10C 109.5
H10A C10 H10C 109.5
H10B C10 H10C 109.5
C15 C11 C1 114.1(3)
C15 C11 C12 110.9(3)
C1 C11 C12 111.0(3)
C15 C11 H11 106.8
C1 C11 H11 106.8
C12 C11 H11 106.8
C13 C12 C14 109.7(3)
C13 C12 C11 113.4(3)
C14 C12 C11 110.8(3)
C13 C12 H12 107.6
C14 C12 H12 107.6
C11 C12 H12 107.6
N1 C13 C12 178.9(4)
N2 C14 C12 179.0(4)
C16 C15 C20 118.2(3)
C16 C15 C11 122.5(3)
C20 C15 C11 119.4(3)
C15 C16 C17 121.1(3)
C15 C16 H16 119.5
C17 C16 H16 119.5
C18 C17 C16 119.4(4)
C18 C17 H17 120.3
C16 C17 H17 120.3
C19 C18 C17 120.5(3)
C19 C18 H18 119.7
C17 C18 H18 119.7
C18 C19 C20 119.4(3)
C18 C19 H19 120.3
C20 C19 H19 120.3
C19 C20 C15 121.4(4)
C19 C20 H20 119.3
C15 C20 H20 119.3

loop_
_geom_bond_atom_site_label_1
_geom_bond_atom_site_label_2
_geom_bond_distance
N1 C13 1.133(5)
N2 C14 1.141(5)
C1 C6 1.513(5)
C1 C2 1.527(5)
C1 C11 1.556(4)
C1 H1 1.0000
C2 C3 1.519(5)
C2 H2A 0.9900
C2 H2B 0.9900
C3 C4 1.519(5)
C3 H3A 0.9900
C3 H3B 0.9900
C4 C5 1.518(5)
C4 H4A 0.9900
C4 H4B 0.9900
C5 C6 1.332(5)
C5 C7 1.529(5)
C6 H6 0.9500
C7 C9 1.524(5)
C7 C10 1.537(5)
C7 C8 1.551(5)
C8 H8A 0.9800
C8 H8B 0.9800
C8 H8C 0.9800
C9 H9A 0.9800
C9 H9B 0.9800
C9 H9C 0.9800
C10 H10A 0.9800
C10 H10B 0.9800
C10 H10C 0.9800
C11 C15 1.518(5)
C11 C12 1.562(5)
C11 H11 1.0000
C12 C13 1.472(6)
C12 C14 1.482(5)
C12 H12 1.0000
C15 C16 1.387(5)
C15 C20 1.390(5)
C16 C17 1.389(5)
C16 H16 0.9500
C17 C18 1.387(5)
C17 H17 0.9500
C18 C19 1.374(5)
C18 H18 0.9500
C19 C20 1.386(5)
C19 H19 0.9500
C20 H20 0.9500

loop_
_geom_torsion_atom_site_label_1
_geom_torsion_atom_site_label_2
_geom_torsion_atom_site_label_3
_geom_torsion_atom_site_label_4
_geom_torsion
C6 C1 C2 C3 -46.7(4)
C11 C1 C2 C3 -168.2(3)
C1 C2 C3 C4 65.3(4)
C2 C3 C4 C5 -48.6(5)
C3 C4 C5 C6 15.6(5)
C3 C4 C5 C7 -164.3(3)
C4 C5 C6 C1 1.4(6)
C7 C5 C6 C1 -178.8(3)
C2 C1 C6 C5 14.8(5)
C11 C1 C6 C5 139.4(4)
C6 C5 C7 C9 122.6(4)
C4 C5 C7 C9 -57.5(4)
C6 C5 C7 C10 1.8(5)
C4 C5 C7 C10 -178.3(3)
C6 C5 C7 C8 -117.1(4)
C4 C5 C7 C8 62.8(4)
C6 C1 C11 C15 62.2(4)
C2 C1 C11 C15 -175.1(3)
C6 C1 C11 C12 -171.7(3)
C2 C1 C11 C12 -49.0(4)
C15 C11 C12 C13 61.5(4)
C1 C11 C12 C13 -66.4(4)
C15 C11 C12 C14 -62.4(4)
C1 C11 C12 C14 169.8(3)
C1 C11 C15 C16 39.3(4)
C12 C11 C15 C16 -86.9(4)
C1 C11 C15 C20 -140.5(3)
C12 C11 C15 C20 93.4(4)
C20 C15 C16 C17 0.6(5)
C11 C15 C16 C17 -179.2(3)
C15 C16 C17 C18 0.0(5)
C16 C17 C18 C19 -0.5(5)
C17 C18 C19 C20 0.3(5)
C18 C19 C20 C15 0.4(5)
C16 C15 C20 C19 -0.8(5)
C11 C15 C20 C19 179.0(3)
